data_2311963
loop_
_publ_author_name
'D\"oring, Cindy'
'Strey, Mark'
'Jones, Peter G.'

_publ_section_title
;
 The march of progress: structures of the adducts of potassium
 dicyanidoaurate(I) with 2,2'-bipyridyl (redetermination) and
 1,10-phenanthroline.
;
_journal_coeditor_code KU3210
_journal_issue 'Pt 12'
_journal_name_full 'Acta crystallographica. Section C, Structural chemistry'
_journal_page_first 1104
_journal_page_last 1108
_journal_paper_doi 10.1107/S2053229617016047
_journal_volume 73
_journal_year 2017
_chemical_formula_iupac '[Au K (C N)2 (C12 H8 N2)]'
_chemical_formula_sum 'C14 H8 Au K N4'
_chemical_formula_weight 468.31
_chemical_name_systematic
Poly[di-\m~3~-cyanido-\k^6^<i>C</i>:<i>N</i>:<i>N</i>-(\m~2~-1,10-phenanthroline-\k^3^<i>N</i>,<i>N</i>':<i>N</i>)gold(I)potassium(I)]
_space_group_crystal_system monoclinic
_space_group_IT_number 15
_space_group_name_Hall '-C 2yc'
_space_group_name_H-M_alt 'C 1 2/c 1'
_atom_sites_solution_hydrogens geom
_audit_creation_method SHELXL-2017/1
_cell_angle_alpha 90
_cell_angle_beta 116.232(9)
_cell_angle_gamma 90
_cell_formula_units_Z 8
_cell_length_a 41.202(3)
_cell_length_b 3.67714(16)
_cell_length_c 19.5967(14)
_cell_measurement_reflns_used 9090
_cell_measurement_temperature 105(2)
_cell_measurement_theta_max 28.5170
_cell_measurement_theta_min 2.9590
_cell_volume 2663.2(4)
_computing_cell_refinement
;
CrysAlis PRO (Rigaku Oxford Diffraction, 2015)
;
_computing_data_collection
;
CrysAlis PRO (Rigaku Oxford Diffraction, 2015)
;
_computing_data_reduction
;
CrysAlis PRO (Rigaku Oxford Diffraction, 2015)
;
_computing_molecular_graphics
;
<i>XP</i> (Siemens, 1994)
;
_computing_publication_material SHELXL-2017
_computing_structure_refinement
;
SHELXL2017 (Sheldrick, 2015)
;
_computing_structure_solution
;
SHELXS97 (Sheldrick, 2008)
;
_diffrn_ambient_temperature 105(2)
_diffrn_detector_area_resol_mean 16.1419
_diffrn_measured_fraction_theta_full 0.987
_diffrn_measured_fraction_theta_max 0.957
_diffrn_measurement_device_type 'Oxford Diffraction Xcalibur Eos'
_diffrn_measurement_method \w-scan
_diffrn_radiation_type MoK\a
_diffrn_radiation_wavelength 0.71073
_diffrn_reflns_limit_h_max 55
_diffrn_reflns_limit_h_min -56
_diffrn_reflns_limit_k_max 5
_diffrn_reflns_limit_k_min -5
_diffrn_reflns_limit_l_max 26
_diffrn_reflns_limit_l_min -26
_diffrn_reflns_number 6294
_diffrn_reflns_theta_full 29.000
_diffrn_reflns_theta_max 29.428
_diffrn_reflns_theta_min 2.204
_exptl_absorpt_coefficient_mu 11.353
_exptl_absorpt_correction_T_max 1.00000
_exptl_absorpt_correction_T_min 0.84742
_exptl_absorpt_correction_type multi-scan
_exptl_absorpt_process_details
;
(CrysAlis PRO; Rigaku Oxford Diffraction, 2015)
;
_exptl_crystal_colour colourless
_exptl_crystal_density_diffrn 2.336
_exptl_crystal_description needle
_exptl_crystal_F_000 1744
_exptl_crystal_size_max 0.240
_exptl_crystal_size_mid 0.020
_exptl_crystal_size_min 0.010
_refine_diff_density_max 2.466
_refine_diff_density_min -1.120
_refine_ls_extinction_method none
_refine_ls_goodness_of_fit_ref 0.740
_refine_ls_hydrogen_treatment constr
_refine_ls_matrix_type full
_refine_ls_number_parameters 184
_refine_ls_number_reflns 6294
_refine_ls_number_restraints 96
_refine_ls_restrained_S_all 0.746
_refine_ls_R_factor_all 0.0794
_refine_ls_R_factor_gt 0.0329
_refine_ls_shift/su_max 0.002
_refine_ls_shift/su_mean 0.000
_refine_ls_structure_factor_coef Fsqd
_refine_ls_weighting_details 'w=1/[\s^2^(Fo^2^)+(0.0075P)^2^] where P=(Fo^2^+2Fc^2^)/3'
_refine_ls_weighting_scheme calc
_refine_ls_wR_factor_gt 0.0340
_refine_ls_wR_factor_ref 0.0367
_reflns_number_gt 3789
_reflns_number_total 6294
_reflns_threshold_expression 'I > 2\s(I)'
_cod_data_source_file ku3210sup1.cif
_cod_data_source_block 2
_cod_original_cell_volume 2663.2(3)
_cod_original_sg_symbol_H-M 'C 2/c'
_cod_database_code 2311963
_shelx_space_group_comment
;
The symmetry employed for this shelxl refinement is uniquely defined
by the following loop, which should always be used as a source of
symmetry information in preference to the above space-group names.
They are only intended as comments.
;
_shelx_estimated_absorpt_t_min 0.171
_shelx_estimated_absorpt_t_max 0.895

loop_
_space_group_symop_operation_xyz
'x, y, z'
'-x, y, -z+1/2'
'x+1/2, y+1/2, z'
'-x+1/2, y+1/2, -z+1/2'
'-x, -y, -z'
'x, -y, z-1/2'
'-x+1/2, -y+1/2, -z'
'x+1/2, -y+1/2, z-1/2'

loop_
_atom_site_type_symbol
_atom_site_label
_atom_site_fract_x
_atom_site_fract_y
_atom_site_fract_z
_atom_site_U_iso_or_equiv
_atom_site_adp_type
_atom_site_calc_flag
_atom_site_occupancy
Au Au1 0.250000 0.250000 0.500000 0.01367(8) Uani d 1
Au Au2 0.500000 0.43336(7) 0.750000 0.01282(8) Uani d 1
K K1 0.37760(3) -0.1119(3) 0.48572(6) 0.0138(3) Uani d 1
N N1 0.32425(10) 0.3712(10) 0.4944(2) 0.0178(11) Uani d 1
C C1 0.29712(13) 0.3306(12) 0.4951(3) 0.0169(13) Uani d 1
N N2 0.42846(10) 0.4119(10) 0.5972(2) 0.0168(10) Uani d 1
C C2 0.45444(13) 0.4240(13) 0.6526(3) 0.0147(12) Uani d 1
N N11 0.41286(10) 0.3757(10) 0.4134(2) 0.0126(10) Uani d 1
N N21 0.34013(10) 0.5067(10) 0.3440(2) 0.0104(10) Uani d 1
C C3 0.44829(13) 0.3181(12) 0.4463(3) 0.0152(14) Uani d 1
H H3 0.461480 0.368645 0.499039 0.018 Uiso calc 1
C C4 0.46732(12) 0.1863(12) 0.4070(3) 0.0169(13) Uani d 1
H H4 0.492773 0.152104 0.432635 0.020 Uiso calc 1
C C5 0.44855(12) 0.1085(12) 0.3315(3) 0.0150(12) Uani d 1
H H5 0.460990 0.014662 0.304498 0.018 Uiso calc 1
C C6 0.41127(12) 0.1651(12) 0.2935(3) 0.0121(12) Uani d 1
C C7 0.39000(12) 0.0889(12) 0.2152(3) 0.0164(12) Uani d 1
H H7 0.401438 -0.005720 0.186241 0.020 Uiso calc 1
C C8 0.35438(13) 0.1465(12) 0.1812(3) 0.0173(13) Uani d 1
H H8 0.340948 0.089247 0.128851 0.021 Uiso calc 1
C C9 0.33601(12) 0.2935(12) 0.2225(3) 0.0126(12) Uani d 1
C C10 0.29883(12) 0.3652(12) 0.1885(3) 0.0174(13) Uani d 1
H H10 0.284551 0.313625 0.136057 0.021 Uiso calc 1
C C11 0.28326(12) 0.5087(12) 0.2307(3) 0.0163(13) Uani d 1
H H11 0.258185 0.565522 0.208011 0.020 Uiso calc 1
C C12 0.30485(13) 0.5711(13) 0.3081(3) 0.0156(13) Uani d 1
H H12 0.293435 0.666501 0.337024 0.019 Uiso calc 1
C C13 0.35579(12) 0.3739(12) 0.3007(3) 0.0108(12) Uani d 1
C C14 0.39434(12) 0.3044(12) 0.3381(3) 0.0109(12) Uani d 1

loop_
_atom_site_aniso_label
_atom_site_aniso_U_11
_atom_site_aniso_U_22
_atom_site_aniso_U_33
_atom_site_aniso_U_12
_atom_site_aniso_U_13
_atom_site_aniso_U_23
Au1 0.01307(17) 0.01568(19) 0.01347(18) 0.00033(13) 0.00698(14) 0.00015(15)
Au2 0.01261(18) 0.01431(19) 0.01240(18) 0.000 0.00631(15) 0.000
K1 0.0151(6) 0.0113(7) 0.0157(6) -0.0011(5) 0.0074(5) -0.0015(5)
N1 0.021(3) 0.014(3) 0.023(3) 0.0015(19) 0.014(2) 0.002(2)
C1 0.020(2) 0.013(2) 0.016(2) 0.0007(17) 0.0068(18) 0.0014(17)
N2 0.019(2) 0.014(2) 0.014(3) 0.0013(19) 0.004(2) 0.001(2)
C2 0.017(2) 0.011(2) 0.020(2) -0.0001(18) 0.0112(18) 0.0001(19)
N11 0.0124(18) 0.0112(19) 0.015(2) -0.0002(15) 0.0067(15) -0.0008(16)
N21 0.0103(18) 0.006(2) 0.0137(19) 0.0004(14) 0.0042(15) 0.0009(15)
C3 0.017(2) 0.013(2) 0.015(2) -0.0012(17) 0.0061(18) 0.0009(18)
C4 0.012(2) 0.016(2) 0.024(2) 0.0017(16) 0.0090(18) 0.0030(18)
C5 0.018(2) 0.013(2) 0.019(2) 0.0001(17) 0.0121(18) 0.0007(18)
C6 0.015(2) 0.009(2) 0.016(2) -0.0015(16) 0.0091(17) 0.0020(17)
C7 0.025(2) 0.013(2) 0.015(2) 0.0019(18) 0.0119(18) -0.0018(18)
C8 0.025(2) 0.014(2) 0.012(2) -0.0069(17) 0.0079(18) -0.0016(17)
C9 0.016(2) 0.007(2) 0.014(2) -0.0032(17) 0.0065(17) 0.0013(18)
C10 0.020(2) 0.012(2) 0.015(2) -0.0038(17) 0.0029(18) 0.0009(18)
C11 0.014(2) 0.014(2) 0.018(2) -0.0014(17) 0.0033(17) 0.0028(18)
C12 0.018(2) 0.013(2) 0.016(2) -0.0017(17) 0.0080(18) -0.0001(19)
C13 0.012(2) 0.007(2) 0.013(2) -0.0004(16) 0.0064(17) 0.0013(17)
C14 0.013(2) 0.007(2) 0.013(2) -0.0012(16) 0.0062(17) 0.0008(17)

loop_
_atom_type_symbol
_atom_type_description
_atom_type_scat_dispersion_real
_atom_type_scat_dispersion_imag
_atom_type_scat_source
C C 0.0033 0.0016 'International Tables Vol C Tables 4.2.6.8 and 6.1.1.4'
H H 0.0000 0.0000 'International Tables Vol C Tables 4.2.6.8 and 6.1.1.4'
N N 0.0061 0.0033 'International Tables Vol C Tables 4.2.6.8 and 6.1.1.4'
Au Au -2.0133 8.8022 'International Tables Vol C Tables 4.2.6.8 and 6.1.1.4'
K K 0.2009 0.2494 'International Tables Vol C Tables 4.2.6.8 and 6.1.1.4'

loop_
_geom_angle_atom_site_label_1
_geom_angle_atom_site_label_2
_geom_angle_atom_site_label_3
_geom_angle_site_symmetry_1
_geom_angle_site_symmetry_3
_geom_angle
_geom_angle_publ_flag
C1 Au1 C1 . 7_556 180.0 y
C2 Au2 C2 2_656 . 178.0(3) y
N2 K1 N21 1_545 1_545 109.76(12) ?
N2 K1 N1 1_545 . 130.62(12) ?
N21 K1 N1 1_545 . 105.02(11) ?
N2 K1 N1 1_545 1_545 82.84(11) ?
N21 K1 N1 1_545 1_545 69.38(11) ?
N1 K1 N1 . 1_545 77.78(10) ?
N2 K1 N2 1_545 . 78.16(10) ?
N21 K1 N2 1_545 . 158.31(12) ?
N1 K1 N2 . . 82.30(11) ?
N1 K1 N2 1_545 . 132.29(12) ?
N2 K1 N11 1_545 . 112.27(11) ?
N21 K1 N11 1_545 . 90.04(11) ?
N1 K1 N11 . . 101.46(11) ?
N1 K1 N11 1_545 . 158.09(12) ?
N2 K1 N11 . . 68.37(11) ?
N2 K1 N11 1_545 1_545 68.99(11) ?
N21 K1 N11 1_545 1_545 54.45(10) ?
N1 K1 N11 . 1_545 158.28(12) ?
N1 K1 N11 1_545 1_545 98.42(11) ?
N2 K1 N11 . 1_545 114.32(11) ?
N11 K1 N11 . 1_545 74.06(9) ?
N2 K1 N21 1_545 . 162.07(11) ?
N21 K1 N21 1_545 . 71.37(9) ?
N1 K1 N21 . . 63.42(11) ?
N1 K1 N21 1_545 . 113.35(10) ?
N2 K1 N21 . . 94.89(10) ?
N11 K1 N21 . . 50.02(9) ?
N11 K1 N21 1_545 . 99.81(11) ?
C1 N1 K1 . . 134.4(3) ?
C1 N1 K1 . 1_565 147.6(3) ?
K1 N1 K1 . 1_565 77.78(10) ?
N1 C1 Au1 . . 178.0(5) y
C2 N2 K1 . 1_565 140.0(4) ?
C2 N2 K1 . . 141.8(4) ?
K1 N2 K1 1_565 . 78.16(10) ?
N2 C2 Au2 . . 178.7(5) y
C3 N11 C14 . . 117.8(4) y
C3 N11 K1 . . 109.4(3) ?
C14 N11 K1 . . 103.9(3) ?
C3 N11 K1 . 1_565 121.1(3) ?
C14 N11 K1 . 1_565 117.8(3) ?
K1 N11 K1 . 1_565 74.06(9) ?
C12 N21 C13 . . 116.2(4) y
C12 N21 K1 . 1_565 114.9(3) ?
C13 N21 K1 . 1_565 125.2(3) ?
C12 N21 K1 . . 123.4(3) ?
C13 N21 K1 . . 95.8(3) ?
K1 N21 K1 1_565 . 71.37(9) ?
N11 C3 C4 . . 123.4(5) y
N11 C3 H3 . . 118.3 ?
C4 C3 H3 . . 118.3 ?
C5 C4 C3 . . 118.7(5) ?
C5 C4 H4 . . 120.6 ?
C3 C4 H4 . . 120.6 ?
C4 C5 C6 . . 120.7(5) ?
C4 C5 H5 . . 119.6 ?
C6 C5 H5 . . 119.6 ?
C5 C6 C7 . . 123.8(4) ?
C5 C6 C14 . . 116.5(4) ?
C7 C6 C14 . . 119.7(4) ?
C8 C7 C6 . . 121.8(5) ?
C8 C7 H7 . . 119.1 ?
C6 C7 H7 . . 119.1 ?
C7 C8 C9 . . 121.1(5) ?
C7 C8 H8 . . 119.4 ?
C9 C8 H8 . . 119.4 ?
C10 C9 C13 . . 117.5(4) ?
C10 C9 C8 . . 122.8(4) ?
C13 C9 C8 . . 119.7(4) ?
C11 C10 C9 . . 119.7(5) ?
C11 C10 H10 . . 120.1 ?
C9 C10 H10 . . 120.1 ?
C10 C11 C12 . . 118.7(5) ?
C10 C11 H11 . . 120.7 ?
C12 C11 H11 . . 120.7 ?
N21 C12 C11 . . 124.7(5) y
N21 C12 H12 . . 117.6 ?
C11 C12 H12 . . 117.6 ?
N21 C13 C9 . . 123.1(4) ?
N21 C13 C14 . . 117.6(4) ?
C9 C13 C14 . . 119.3(4) ?
N11 C14 C6 . . 122.8(4) ?
N11 C14 C13 . . 118.7(4) ?
C6 C14 C13 . . 118.5(4) ?

loop_
_geom_bond_atom_site_label_1
_geom_bond_atom_site_label_2
_geom_bond_site_symmetry_2
_geom_bond_distance
_geom_bond_publ_flag
Au1 C1 . 2.008(5) y
Au1 C1 7_556 2.008(5) ?
Au2 C2 2_656 2.000(5) ?
Au2 C2 . 2.000(5) y
K1 N2 1_545 2.861(4) y
K1 N21 1_545 2.876(4) y
K1 N1 . 2.889(4) y
K1 N1 1_545 2.967(4) y
K1 N2 . 2.971(4) y
K1 N11 . 3.025(4) y
K1 N11 1_545 3.080(4) y
K1 N21 . 3.388(4) y
N1 C1 . 1.134(5) ?
N2 C2 . 1.140(5) ?
N11 C3 . 1.327(5) y
N11 C14 . 1.355(6) ?
N21 C12 . 1.327(5) y
N21 C13 . 1.364(6) ?
C3 C4 . 1.405(6) ?
C3 H3 . 0.9500 ?
C4 C5 . 1.363(6) ?
C4 H4 . 0.9500 ?
C5 C6 . 1.395(6) ?
C5 H5 . 0.9500 ?
C6 C7 . 1.419(6) ?
C6 C14 . 1.431(6) ?
C7 C8 . 1.333(6) y
C7 H7 . 0.9500 ?
C8 C9 . 1.435(6) ?
C8 H8 . 0.9500 ?
C9 C10 . 1.399(6) ?
C9 C13 . 1.413(6) ?
C10 C11 . 1.358(6) ?
C10 H10 . 0.9500 ?
C11 C12 . 1.397(6) ?
C11 H11 . 0.9500 ?
C12 H12 . 0.9500 ?
C13 C14 . 1.448(6) ?

loop_
_geom_torsion_atom_site_label_1
_geom_torsion_atom_site_label_2
_geom_torsion_atom_site_label_3
_geom_torsion_atom_site_label_4
_geom_torsion_site_symmetry_1
_geom_torsion
C14 N11 C3 C4 . -0.3(7)
K1 N11 C3 C4 . 117.9(4)
K1 N11 C3 C4 1_565 -159.4(3)
N11 C3 C4 C5 . -0.9(7)
C3 C4 C5 C6 . 1.2(7)
C4 C5 C6 C7 . -179.7(4)
C4 C5 C6 C14 . -0.4(6)
C5 C6 C7 C8 . 179.8(4)
C14 C6 C7 C8 . 0.6(7)
C6 C7 C8 C9 . 0.8(7)
C7 C8 C9 C10 . 178.6(4)
C7 C8 C9 C13 . -0.9(7)
C13 C9 C10 C11 . 0.3(6)
C8 C9 C10 C11 . -179.2(4)
C9 C10 C11 C12 . -1.9(7)
C13 N21 C12 C11 . 0.8(7)
K1 N21 C12 C11 1_565 160.1(4)
K1 N21 C12 C11 . -116.5(5)
C10 C11 C12 N21 . 1.4(7)
C12 N21 C13 C9 . -2.4(6)
K1 N21 C13 C9 1_565 -159.4(3)
K1 N21 C13 C9 . 129.4(4)
C12 N21 C13 C14 . 179.4(4)
K1 N21 C13 C14 1_565 22.4(5)
K1 N21 C13 C14 . -48.8(4)
C10 C9 C13 N21 . 1.9(7)
C8 C9 C13 N21 . -178.6(4)
C10 C9 C13 C14 . -179.9(4)
C8 C9 C13 C14 . -0.4(6)
C3 N11 C14 C6 . 1.1(7)
K1 N11 C14 C6 . -120.0(4)
K1 N11 C14 C6 1_565 160.9(3)
C3 N11 C14 C13 . -178.5(4)
K1 N11 C14 C13 . 60.4(4)
K1 N11 C14 C13 1_565 -18.7(5)
C5 C6 C14 N11 . -0.8(7)
C7 C6 C14 N11 . 178.5(4)
C5 C6 C14 C13 . 178.8(4)
C7 C6 C14 C13 . -1.9(6)
N21 C13 C14 N11 . -0.4(6)
C9 C13 C14 N11 . -178.7(4)
N21 C13 C14 C6 . -180.0(4)
C9 C13 C14 C6 . 1.7(6)
